data_8105768
loop_
_publ_author_name
'Jin, Lanlan'
'Tao, Defu'
'Hu, Rongyue'
'Pang, Haixia'

_publ_section_title
;
 Crystal structure of
 tetraqua-bis(4-(hydroxymethyl)benzoato-\kO)nickel(II), C16H22O10Ni
;
_journal_issue 3
_journal_name_full 'Zeitschrift f\"ur Kristallographie - New Crystal Structures'
_journal_page_first 523
_journal_page_last 525
_journal_paper_doi 10.1515/ncrs-2018-0528
_journal_volume 234
_journal_year 2019
_chemical_formula_moiety 'C16 H22  O10 Ni'
_chemical_formula_sum 'C16 H22 Ni O10'
_chemical_formula_weight 433.04
_space_group_crystal_system monoclinic
_space_group_IT_number 14
_space_group_name_Hall '-P 2ybc'
_space_group_name_H-M_alt 'P 1 21/c 1'
_atom_sites_solution_hydrogens mixed
_audit_creation_method SHELXL-2014/7
_cell_angle_alpha 90
_cell_angle_beta 122.253(6)
_cell_angle_gamma 90
_cell_formula_units_Z 4
_cell_length_a 9.7643(12)
_cell_length_b 15.440(2)
_cell_length_c 13.6274(13)
_cell_measurement_reflns_used 4165
_cell_measurement_temperature 297(2)
_cell_measurement_theta_max 31.35
_cell_measurement_theta_min 2.21
_cell_volume 1737.5(4)
_computing_cell_refinement 'Bruker SAINT'
_computing_data_collection 'Bruker APEX2 [1]'
_computing_data_reduction 'Bruker SAINT'
_computing_molecular_graphics 'Bruker SHELXTL'
_computing_publication_material 'Bruker SHELXTL'
_computing_structure_refinement 'SHELXL-2014/7 (Sheldrick, 2014) [3]'
_computing_structure_solution 'SHELXS-97 (Sheldrick, 2008) [2]'
_diffrn_ambient_temperature 297(2)
_diffrn_measured_fraction_theta_full 0.997
_diffrn_measured_fraction_theta_max 0.997
_diffrn_measurement_device_type 'Bruker APEX-II CCD'
_diffrn_measurement_method '\f and \w scans'
_diffrn_radiation_type MoK\a
_diffrn_radiation_wavelength 0.71073
_diffrn_reflns_av_R_equivalents 0.0319
_diffrn_reflns_av_unetI/netI 0.0301
_diffrn_reflns_Laue_measured_fraction_full 0.997
_diffrn_reflns_Laue_measured_fraction_max 0.997
_diffrn_reflns_limit_h_max 12
_diffrn_reflns_limit_h_min -12
_diffrn_reflns_limit_k_max 19
_diffrn_reflns_limit_k_min -19
_diffrn_reflns_limit_l_max 15
_diffrn_reflns_limit_l_min -17
_diffrn_reflns_number 14021
_diffrn_reflns_point_group_measured_fraction_full 0.997
_diffrn_reflns_point_group_measured_fraction_max 0.997
_diffrn_reflns_theta_full 25.242
_diffrn_reflns_theta_max 27.000
_diffrn_reflns_theta_min 2.205
_exptl_absorpt_coefficient_mu 1.172
_exptl_absorpt_correction_type none
_exptl_crystal_colour colorless
_exptl_crystal_density_diffrn 1.655
_exptl_crystal_description block
_exptl_crystal_F_000 904
_exptl_crystal_size_max 0.120
_exptl_crystal_size_mid 0.100
_exptl_crystal_size_min 0.100
_refine_diff_density_max 0.787
_refine_diff_density_min -0.684
_refine_diff_density_rms 0.095
_refine_ls_extinction_coef .
_refine_ls_extinction_method none
_refine_ls_goodness_of_fit_ref 1.057
_refine_ls_hydrogen_treatment mixed
_refine_ls_matrix_type full
_refine_ls_number_parameters 277
_refine_ls_number_reflns 3784
_refine_ls_number_restraints 14
_refine_ls_restrained_S_all 7.766
_refine_ls_R_factor_all 0.0518
_refine_ls_R_factor_gt 0.0382
_refine_ls_shift/su_max 0.000
_refine_ls_shift/su_mean 0.000
_refine_ls_structure_factor_coef Fsqd
_refine_ls_weighting_details 'w=1/[\s^2^(Fo^2^)+(0.0747P)^2^+0.6486P] where P=(Fo^2^+2Fc^2^)/3'
_refine_ls_weighting_scheme calc
_refine_ls_wR_factor_gt 0.1138
_refine_ls_wR_factor_ref 0.1282
_reflns_Friedel_coverage 0.000
_reflns_Friedel_fraction_full .
_reflns_Friedel_fraction_max .
_reflns_number_gt 2822
_reflns_number_total 3784
_reflns_threshold_expression 'I > 2\s(I)'
_cod_data_source_file suppl_ncrs-2018-0528_suppl.cif
_cod_data_source_block mo_170412b_0m
_cod_original_sg_symbol_H-M 'P 21/c'
_cod_database_code 8105768
_shelx_shelxl_version_number 2014/7
_shelx_space_group_comment
; 
The symmetry employed for this shelxl refinement is uniquely defined 
by the following loop, which should always be used as a source of 
symmetry information in preference to the above space-group names. 
They are only intended as comments. 
;
_shelx_estimated_absorpt_t_min 0.872
_shelx_estimated_absorpt_t_max 0.892
_publcif_funding_html
;
;

loop_
_space_group_symop_operation_xyz
'x, y, z'
'-x, y+1/2, -z+1/2'
'-x, -y, -z'
'x, -y-1/2, z-1/2'

loop_
_atom_site_label
_atom_site_type_symbol
_atom_site_fract_x
_atom_site_fract_y
_atom_site_fract_z
_atom_site_U_iso_or_equiv
_atom_site_adp_type
_atom_site_occupancy
_atom_site_site_symmetry_order
_atom_site_calc_flag
_atom_site_refinement_flags_posn
_atom_site_refinement_flags_adp
_atom_site_refinement_flags_occupancy
_atom_site_disorder_assembly
_atom_site_disorder_group
Ni1 Ni 0.5000 0.5000 0.5000 0.01846(14) Uani 1 2 d S . P . .
Ni2 Ni 0.0000 0.5000 0.5000 0.01906(14) Uani 1 2 d S . P . .
C1 C 0.6262(3) 0.37121(15) 0.81716(18) 0.0213(5) Uani 1 1 d . . . . .
C2 C 0.7006(3) 0.29902(15) 0.8859(2) 0.0257(5) Uani 1 1 d . . . . .
H2 H 0.7162 0.2500 0.8533 0.031 Uiso 1 1 calc R U . . .
C3 C 0.7521(3) 0.29852(17) 1.00220(19) 0.0281(6) Uani 1 1 d . . . . .
H3 H 0.8025 0.2496 1.0470 0.034 Uiso 1 1 calc R U . . .
C4 C 0.7290(3) 0.37060(16) 1.05225(19) 0.0262(5) Uani 1 1 d . . . . .
C5 C 0.6525(3) 0.44297(16) 0.9833(2) 0.0298(5) Uani 1 1 d . . . . .
H5 H 0.6358 0.4916 1.0159 0.036 Uiso 1 1 calc R U . . .
C6 C 0.6013(3) 0.44350(15) 0.8677(2) 0.0274(5) Uani 1 1 d . . . . .
H6 H 0.5498 0.4922 0.8228 0.033 Uiso 1 1 calc R U . . .
C7 C 0.5848(3) 0.37660(15) 0.69445(19) 0.0218(5) Uani 1 1 d . . . . .
C8 C 0.7787(4) 0.37497(17) 1.1784(2) 0.0392(7) Uani 1 1 d . . . . .
H8B H 0.8359 0.4290 1.2114 0.047 Uiso 1 1 calc DR U . . .
H8C H 0.6817 0.3759 1.1814 0.047 Uiso 1 1 calc R U . . .
C9 C 0.1340(3) 0.37310(15) 0.82159(19) 0.0231(5) Uani 1 1 d . . . . .
C10 C 0.2696(3) 0.33027(16) 0.9099(2) 0.0302(6) Uani 1 1 d . . . . .
H10 H 0.3432 0.3058 0.8945 0.036 Uiso 1 1 calc R U . . .
C11 C 0.2968(3) 0.32344(17) 1.0202(2) 0.0327(6) Uani 1 1 d . . . . .
H11 H 0.3891 0.2954 1.0783 0.039 Uiso 1 1 calc R U . . .
C12 C 0.1869(3) 0.35833(15) 1.04478(19) 0.0261(5) Uani 1 1 d . . . . .
C13 C 0.0490(3) 0.39856(16) 0.9563(2) 0.0294(5) Uani 1 1 d . . . . .
H13 H -0.0272 0.4205 0.9709 0.035 Uiso 1 1 calc R U . . .
C14 C 0.0235(3) 0.40647(16) 0.8469(2) 0.0288(5) Uani 1 1 d . . . . .
H14 H -0.0689 0.4345 0.7890 0.035 Uiso 1 1 calc R U . . .
C15 C 0.1111(3) 0.38522(14) 0.70446(19) 0.0219(5) Uani 1 1 d . . . . .
C16 C 0.2146(3) 0.35842(17) 1.1650(2) 0.0333(6) Uani 1 1 d . . . . .
H16A H 0.2254 0.4178 1.1914 0.040 Uiso 1 1 calc R U . . .
H16B H 0.1205 0.3337 1.1611 0.040 Uiso 1 1 calc R U . . .
O1 O 0.5001(2) 0.44050(10) 0.63485(13) 0.0257(4) Uani 1 1 d . . . . .
O2 O 0.6384(2) 0.31991(11) 0.65764(14) 0.0328(4) Uani 1 1 d . . . . .
O3 O 0.8777(2) 0.30601(12) 1.24781(15) 0.0366(5) Uani 1 1 d D . . . .
H3A H 0.825(4) 0.2611(14) 1.227(3) 0.055 Uiso 1 1 d D U . . .
O4 O 0.5628(2) 0.38537(10) 0.45498(14) 0.0237(4) Uani 1 1 d D . . . .
H4A H 0.593(3) 0.3556(15) 0.5133(13) 0.036 Uiso 1 1 d D U . . .
H4B H 0.498(3) 0.3580(15) 0.3968(14) 0.036 Uiso 1 1 d D U . . .
O5 O 0.7417(2) 0.52949(13) 0.60911(14) 0.0257(4) Uani 1 1 d D . . . .
H5A H 0.762(4) 0.5705(12) 0.582(2) 0.039 Uiso 1 1 d D U . . .
H5B H 0.794(4) 0.4864(12) 0.617(3) 0.039 Uiso 1 1 d D U . . .
O6 O 0.2007(2) 0.34526(12) 0.68045(14) 0.0344(4) Uani 1 1 d . . . . .
O7 O 0.00156(19) 0.43819(10) 0.63521(13) 0.0252(4) Uani 1 1 d . . . . .
O8 O 0.3537(2) 0.31143(12) 1.24719(15) 0.0346(4) Uani 1 1 d D . . . .
H8A H 0.331(4) 0.262(2) 1.239(3) 0.052 Uiso 1 1 d . U . . .
O9 O 0.0724(2) 0.38485(11) 0.45843(14) 0.0250(4) Uani 1 1 d D . . . .
H9A H 0.124(3) 0.3599(15) 0.5221(12) 0.037 Uiso 1 1 d D U . . .
H9B H 0.014(3) 0.3511(14) 0.4054(15) 0.037 Uiso 1 1 d D U . . .
O10 O 0.2394(2) 0.53301(12) 0.60926(14) 0.0255(4) Uani 1 1 d D . . . .
H10A H 0.289(4) 0.4874(11) 0.623(3) 0.038 Uiso 1 1 d D U . . .
H10B H 0.270(3) 0.5694(13) 0.582(2) 0.038 Uiso 1 1 d D U . . .

loop_
_atom_site_aniso_label
_atom_site_aniso_U_11
_atom_site_aniso_U_22
_atom_site_aniso_U_33
_atom_site_aniso_U_23
_atom_site_aniso_U_13
_atom_site_aniso_U_12
Ni1 0.0167(2) 0.0246(2) 0.0168(2) 0.00233(14) 0.01080(18) 0.00304(14)
Ni2 0.0164(2) 0.0264(2) 0.0170(2) 0.00190(14) 0.01067(18) 0.00285(15)
C1 0.0192(11) 0.0275(12) 0.0182(11) 0.0005(8) 0.0106(9) -0.0024(9)
C2 0.0303(13) 0.0268(12) 0.0229(11) 0.0000(9) 0.0161(10) 0.0003(10)
C3 0.0325(15) 0.0279(13) 0.0245(13) 0.0039(9) 0.0156(11) -0.0001(9)
C4 0.0292(13) 0.0315(12) 0.0190(11) -0.0016(9) 0.0136(10) -0.0059(10)
C5 0.0326(14) 0.0313(13) 0.0278(12) -0.0041(10) 0.0176(11) 0.0004(10)
C6 0.0267(12) 0.0278(12) 0.0254(12) 0.0036(9) 0.0124(10) 0.0035(10)
C7 0.0204(11) 0.0265(11) 0.0195(11) 0.0019(9) 0.0114(9) 0.0000(9)
C8 0.0535(18) 0.0377(15) 0.0212(12) -0.0026(11) 0.0164(12) -0.0023(13)
C9 0.0251(12) 0.0255(11) 0.0180(11) 0.0011(8) 0.0110(9) -0.0012(9)
C10 0.0313(13) 0.0358(13) 0.0255(12) 0.0031(10) 0.0165(11) 0.0080(11)
C11 0.0334(14) 0.0370(15) 0.0244(12) 0.0056(10) 0.0133(10) 0.0092(12)
C12 0.0324(13) 0.0282(12) 0.0186(11) -0.0002(9) 0.0143(10) -0.0044(10)
C13 0.0271(13) 0.0384(14) 0.0274(12) 0.0014(10) 0.0178(10) 0.0000(11)
C14 0.0229(12) 0.0395(14) 0.0243(12) 0.0048(10) 0.0128(10) 0.0024(10)
C15 0.0222(11) 0.0243(11) 0.0209(11) 0.0011(9) 0.0126(9) 0.0017(9)
C16 0.0386(15) 0.0417(15) 0.0216(12) 0.0028(10) 0.0175(11) 0.0022(12)
O1 0.0276(9) 0.0325(9) 0.0236(8) 0.0087(7) 0.0182(7) 0.0089(7)
O2 0.0431(11) 0.0337(9) 0.0246(9) 0.0046(7) 0.0202(8) 0.0119(8)
O3 0.0457(12) 0.0363(10) 0.0205(9) 0.0008(7) 0.0128(8) -0.0110(8)
O4 0.0260(9) 0.0261(8) 0.0216(8) 0.0012(6) 0.0145(7) 0.0027(7)
O5 0.0188(8) 0.0367(10) 0.0231(9) 0.0015(8) 0.0122(7) 0.0024(7)
O6 0.0393(10) 0.0427(10) 0.0278(9) 0.0101(8) 0.0224(8) 0.0189(8)
O7 0.0243(9) 0.0333(9) 0.0220(8) 0.0078(7) 0.0149(7) 0.0076(7)
O8 0.0411(11) 0.0338(10) 0.0195(8) 0.0012(7) 0.0099(8) -0.0084(8)
O9 0.0255(9) 0.0284(9) 0.0208(8) 0.0012(7) 0.0122(7) 0.0019(7)
O10 0.0194(8) 0.0342(10) 0.0238(9) 0.0010(7) 0.0121(7) 0.0024(7)

loop_
_atom_type_symbol
_atom_type_description
_atom_type_scat_dispersion_real
_atom_type_scat_dispersion_imag
_atom_type_scat_source
C C 0.0033 0.0016 'International Tables Vol C Tables 4.2.6.8 and 6.1.1.4'
H H 0.0000 0.0000 'International Tables Vol C Tables 4.2.6.8 and 6.1.1.4'
Ni Ni 0.3393 1.1124 'International Tables Vol C Tables 4.2.6.8 and 6.1.1.4'
O O 0.0106 0.0060 'International Tables Vol C Tables 4.2.6.8 and 6.1.1.4'

loop_
_geom_angle_atom_site_label_1
_geom_angle_atom_site_label_2
_geom_angle_atom_site_label_3
_geom_angle
_geom_angle_site_symmetry_1
_geom_angle_site_symmetry_3
O1 Ni1 O1 180.0 . 3_666
O1 Ni1 O5 89.99(7) . .
O1 Ni1 O5 90.01(7) 3_666 .
O1 Ni1 O5 90.01(7) . 3_666
O1 Ni1 O5 89.99(7) 3_666 3_666
O5 Ni1 O5 180.0 . 3_666
O1 Ni1 O4 88.63(6) . 3_666
O1 Ni1 O4 91.37(6) 3_666 3_666
O5 Ni1 O4 90.20(7) . 3_666
O5 Ni1 O4 89.80(7) 3_666 3_666
O1 Ni1 O4 91.37(6) . .
O1 Ni1 O4 88.63(6) 3_666 .
O5 Ni1 O4 89.80(7) . .
O5 Ni1 O4 90.20(7) 3_666 .
O4 Ni1 O4 180.0 3_666 .
O10 Ni2 O10 180.0 . 3_566
O10 Ni2 O7 89.76(7) . 3_566
O10 Ni2 O7 90.24(7) 3_566 3_566
O10 Ni2 O7 90.24(7) . .
O10 Ni2 O7 89.76(7) 3_566 .
O7 Ni2 O7 180.0 3_566 .
O10 Ni2 O9 89.36(7) . .
O10 Ni2 O9 90.64(7) 3_566 .
O7 Ni2 O9 89.64(6) 3_566 .
O7 Ni2 O9 90.36(6) . .
O10 Ni2 O9 90.64(7) . 3_566
O10 Ni2 O9 89.36(7) 3_566 3_566
O7 Ni2 O9 90.36(6) 3_566 3_566
O7 Ni2 O9 89.64(6) . 3_566
O9 Ni2 O9 180.00(11) . 3_566
C2 C1 C6 118.4(2) . .
C2 C1 C7 122.1(2) . .
C6 C1 C7 119.4(2) . .
C3 C2 C1 121.2(2) . .
C3 C2 H2 119.4 . .
C1 C2 H2 119.4 . .
C2 C3 C4 120.3(2) . .
C2 C3 H3 119.9 . .
C4 C3 H3 119.9 . .
C3 C4 C5 118.8(2) . .
C3 C4 C8 123.8(2) . .
C5 C4 C8 117.4(2) . .
C6 C5 C4 120.9(2) . .
C6 C5 H5 119.6 . .
C4 C5 H5 119.6 . .
C5 C6 C1 120.5(2) . .
C5 C6 H6 119.8 . .
C1 C6 H6 119.8 . .
O2 C7 O1 123.9(2) . .
O2 C7 C1 119.1(2) . .
O1 C7 C1 117.0(2) . .
O3 C8 C4 114.6(2) . .
O3 C8 H8B 108.6 . .
C4 C8 H8B 108.6 . .
O3 C8 H8C 108.6 . .
C4 C8 H8C 108.6 . .
H8B C8 H8C 107.6 . .
C10 C9 C14 117.8(2) . .
C10 C9 C15 120.8(2) . .
C14 C9 C15 121.4(2) . .
C11 C10 C9 121.2(2) . .
C11 C10 H10 119.4 . .
C9 C10 H10 119.4 . .
C10 C11 C12 120.4(2) . .
C10 C11 H11 119.8 . .
C12 C11 H11 119.8 . .
C13 C12 C11 118.7(2) . .
C13 C12 C16 118.1(2) . .
C11 C12 C16 123.1(2) . .
C14 C13 C12 120.7(2) . .
C14 C13 H13 119.6 . .
C12 C13 H13 119.6 . .
C13 C14 C9 121.1(2) . .
C13 C14 H14 119.4 . .
C9 C14 H14 119.4 . .
O6 C15 O7 123.5(2) . .
O6 C15 C9 119.3(2) . .
O7 C15 C9 117.2(2) . .
O8 C16 C12 113.5(2) . .
O8 C16 H16A 108.9 . .
C12 C16 H16A 108.9 . .
O8 C16 H16B 108.9 . .
C12 C16 H16B 108.9 . .
H16A C16 H16B 107.7 . .
C7 O1 Ni1 127.68(14) . .
C8 O3 H3A 109(3) . .
Ni1 O4 H4A 102(2) . .
Ni1 O4 H4B 122(2) . .
H4A O4 H4B 110(2) . .
Ni1 O5 H5A 108(2) . .
Ni1 O5 H5B 108(2) . .
H5A O5 H5B 114(2) . .
C15 O7 Ni2 124.04(14) . .
C16 O8 H8A 108(3) . .
Ni2 O9 H9A 102.3(19) . .
Ni2 O9 H9B 127(2) . .
H9A O9 H9B 112(2) . .
Ni2 O10 H10A 105(2) . .
Ni2 O10 H10B 113(2) . .
H10A O10 H10B 113(2) . .

loop_
_geom_bond_atom_site_label_1
_geom_bond_atom_site_label_2
_geom_bond_distance
_geom_bond_site_symmetry_2
Ni1 O1 2.0542(15) .
Ni1 O1 2.0542(15) 3_666
Ni1 O5 2.0600(17) .
Ni1 O5 2.0600(17) 3_666
Ni1 O4 2.0702(16) 3_666
Ni1 O4 2.0702(16) .
Ni2 O10 2.0556(17) .
Ni2 O10 2.0556(17) 3_566
Ni2 O7 2.0678(15) 3_566
Ni2 O7 2.0678(15) .
Ni2 O9 2.1000(17) .
Ni2 O9 2.1000(17) 3_566
C1 C2 1.386(3) .
C1 C6 1.399(3) .
C1 C7 1.498(3) .
C2 C3 1.383(3) .
C2 H2 0.9300 .
C3 C4 1.385(3) .
C3 H3 0.9300 .
C4 C5 1.393(3) .
C4 C8 1.518(3) .
C5 C6 1.375(3) .
C5 H5 0.9300 .
C6 H6 0.9300 .
C7 O2 1.254(3) .
C7 O1 1.265(3) .
C8 O3 1.410(3) .
C8 H8B 0.9700 .
C8 H8C 0.9700 .
C9 C10 1.392(3) .
C9 C14 1.394(3) .
C9 C15 1.501(3) .
C10 C11 1.384(3) .
C10 H10 0.9300 .
C11 C12 1.392(4) .
C11 H11 0.9300 .
C12 C13 1.386(3) .
C12 C16 1.512(3) .
C13 C14 1.380(3) .
C13 H13 0.9300 .
C14 H14 0.9300 .
C15 O6 1.248(3) .
C15 O7 1.275(3) .
C16 O8 1.415(3) .
C16 H16A 0.9700 .
C16 H16B 0.9700 .
O3 H3A 0.817(10) .
O4 H4A 0.824(9) .
O4 H4B 0.820(10) .
O5 H5A 0.812(10) .
O5 H5B 0.811(10) .
O8 H8A 0.79(3) .
O9 H9A 0.830(9) .
O9 H9B 0.824(10) .
O10 H10A 0.817(10) .
O10 H10B 0.811(10) .

loop_
_geom_hbond_atom_site_label_D
_geom_hbond_atom_site_label_H
_geom_hbond_atom_site_label_A
_geom_hbond_distance_DH
_geom_hbond_distance_HA
_geom_hbond_distance_DA
_geom_hbond_angle_DHA
_geom_hbond_site_symmetry_A
O10 H10B O4 0.811(10) 2.075(17) 2.809(2) 151(3) 3_666
O10 H10A O6 0.817(10) 2.62(2) 3.143(3) 123(2) .
O10 H10A O1 0.817(10) 2.11(2) 2.774(2) 138(3) .
O9 H9B O3 0.824(10) 1.954(12) 2.741(2) 159(3) 1_454
O9 H9A O6 0.830(9) 1.882(14) 2.656(2) 155(3) .
O8 H8A O6 0.79(3) 1.97(3) 2.732(3) 160(4) 4_566
O5 H5B O7 0.811(10) 2.04(2) 2.755(2) 146(3) 1_655
O5 H5A O9 0.812(10) 2.08(2) 2.770(2) 143(3) 3_666
O4 H4B O8 0.820(10) 1.895(10) 2.705(2) 169(3) 1_554
O4 H4A O2 0.824(9) 1.855(13) 2.649(2) 161(3) .
O3 H3A O2 0.817(10) 1.987(15) 2.772(3) 161(4) 4_566

loop_
_geom_torsion_atom_site_label_1
_geom_torsion_atom_site_label_2
_geom_torsion_atom_site_label_3
_geom_torsion_atom_site_label_4
_geom_torsion
_geom_torsion_site_symmetry_1
_geom_torsion_site_symmetry_2
_geom_torsion_site_symmetry_3
_geom_torsion_site_symmetry_4
C6 C1 C2 C3 -1.2(4) . . . .
C7 C1 C2 C3 173.6(2) . . . .
C1 C2 C3 C4 0.5(4) . . . .
C2 C3 C4 C5 0.3(4) . . . .
C2 C3 C4 C8 178.8(2) . . . .
C3 C4 C5 C6 -0.4(4) . . . .
C8 C4 C5 C6 -178.9(2) . . . .
C4 C5 C6 C1 -0.4(4) . . . .
C2 C1 C6 C5 1.2(4) . . . .
C7 C1 C6 C5 -173.8(2) . . . .
C2 C1 C7 O2 -10.1(3) . . . .
C6 C1 C7 O2 164.7(2) . . . .
C2 C1 C7 O1 171.8(2) . . . .
C6 C1 C7 O1 -13.4(3) . . . .
C3 C4 C8 O3 11.2(4) . . . .
C5 C4 C8 O3 -170.4(2) . . . .
C14 C9 C10 C11 -2.1(4) . . . .
C15 C9 C10 C11 176.0(2) . . . .
C9 C10 C11 C12 1.1(4) . . . .
C10 C11 C12 C13 1.1(4) . . . .
C10 C11 C12 C16 -175.8(2) . . . .
C11 C12 C13 C14 -2.1(4) . . . .
C16 C12 C13 C14 174.9(2) . . . .
C12 C13 C14 C9 1.1(4) . . . .
C10 C9 C14 C13 1.0(4) . . . .
C15 C9 C14 C13 -177.0(2) . . . .
C10 C9 C15 O6 11.1(3) . . . .
C14 C9 C15 O6 -170.9(2) . . . .
C10 C9 C15 O7 -167.4(2) . . . .
C14 C9 C15 O7 10.6(3) . . . .
C13 C12 C16 O8 176.6(2) . . . .
C11 C12 C16 O8 -6.5(4) . . . .
O2 C7 O1 Ni1 -27.1(3) . . . .
C1 C7 O1 Ni1 150.98(15) . . . .
O6 C15 O7 Ni2 -22.0(3) . . . .
C9 C15 O7 Ni2 156.43(15) . . . .
